data_7015372
loop_
_publ_author_name
'Basu, Arghya'
'Das, Gopal'

_publ_section_title
;
 Oxidative cyclization of thiosemicarbazone: an optical and turn-on
 fluorescent chemodosimeter for Cu(II).
;
_journal_issue 12
_journal_name_full 'Dalton transactions (Cambridge, England : 2003)'
_journal_page_first 2837
_journal_page_last 2843
_journal_paper_doi 10.1039/c0dt01549k
_journal_volume 40
_journal_year 2011
_chemical_formula_sum 'C28 H28 N6 Ni S2'
_chemical_formula_weight 571.39
_chemical_name_systematic
;
?
;
_space_group_IT_number 15
_symmetry_cell_setting monoclinic
_symmetry_space_group_name_Hall '-C 2yc'
_symmetry_space_group_name_H-M 'C 1 2/c 1'
_atom_sites_solution_hydrogens geom
_atom_sites_solution_primary direct
_atom_sites_solution_secondary difmap
_audit_creation_method SHELXL-97
_cell_angle_alpha 90.00
_cell_angle_beta 96.079(4)
_cell_angle_gamma 90.00
_cell_formula_units_Z 4
_cell_length_a 25.9620(10)
_cell_length_b 7.7407(3)
_cell_length_c 13.1235(5)
_cell_measurement_reflns_used 8090
_cell_measurement_temperature 298(2)
_cell_measurement_theta_max 0.00
_cell_measurement_theta_min 0.00
_cell_volume 2622.52(18)
_computing_cell_refinement 'Bruker SMART'
_computing_data_collection 'Bruker SMART'
_computing_data_reduction 'Bruker SAINT'
_computing_molecular_graphics 'Bruker SHELXTL'
_computing_publication_material 'Bruker SHELXTL'
_computing_structure_refinement 'SHELXL-97 (Sheldrick, 1997)'
_computing_structure_solution 'SHELXS-97 (Sheldrick, 1990)'
_diffrn_ambient_temperature 298(2)
_diffrn_measured_fraction_theta_full 0.995
_diffrn_measured_fraction_theta_max 0.995
_diffrn_radiation_monochromator graphite
_diffrn_radiation_source 'fine-focus sealed tube'
_diffrn_radiation_type MoK\a
_diffrn_radiation_wavelength 0.71073
_diffrn_reflns_av_R_equivalents 0.0993
_diffrn_reflns_av_sigmaI/netI 0.0457
_diffrn_reflns_limit_h_max 34
_diffrn_reflns_limit_h_min -34
_diffrn_reflns_limit_k_max 10
_diffrn_reflns_limit_k_min -10
_diffrn_reflns_limit_l_max 17
_diffrn_reflns_limit_l_min -16
_diffrn_reflns_number 24283
_diffrn_reflns_theta_full 28.38
_diffrn_reflns_theta_max 28.38
_diffrn_reflns_theta_min 1.58
_exptl_absorpt_coefficient_mu 0.929
_exptl_absorpt_correction_T_max 0.770
_exptl_absorpt_correction_T_min 0.736
_exptl_absorpt_correction_type multi-scan
_exptl_absorpt_process_details 'SADABS (Sheldrick, 1997)'
_exptl_crystal_colour green
_exptl_crystal_density_diffrn 1.447
_exptl_crystal_density_method 'not measured'
_exptl_crystal_description square
_exptl_crystal_F_000 1192
_exptl_crystal_size_max 0.34
_exptl_crystal_size_mid 0.31
_exptl_crystal_size_min 0.28
_refine_diff_density_max 0.344
_refine_diff_density_min -0.248
_refine_diff_density_rms 0.053
_refine_ls_extinction_method none
_refine_ls_goodness_of_fit_ref 0.978
_refine_ls_matrix_type full
_refine_ls_number_parameters 175
_refine_ls_number_reflns 3275
_refine_ls_number_restraints 0
_refine_ls_restrained_S_all 0.978
_refine_ls_R_factor_all 0.0493
_refine_ls_R_factor_gt 0.0348
_refine_ls_shift/su_max 0.012
_refine_ls_shift/su_mean 0.007
_refine_ls_structure_factor_coef Fsqd
_refine_ls_weighting_details 'calc w=1/[\s^2^(Fo^2^)+(0.0508P)^2^+0.0000P] where P=(Fo^2^+2Fc^2^)/3'
_refine_ls_weighting_scheme calc
_refine_ls_wR_factor_gt 0.0879
_refine_ls_wR_factor_ref 0.0923
_reflns_number_gt 2473
_reflns_number_total 3275
_reflns_threshold_expression >2sigma(I)
_cod_data_source_file c0dt01549k.txt
_cod_data_source_block Ni_L1
_cod_depositor_comments
;
The following automatic conversions were performed:
'_symmetry_cell_setting' value 'Monoclinic' changed to 'monoclinic'
according to '/home/saulius/struct/CIF-dictionaries/cif_core.dic'
dictionary named 'cif_core.dic' version 2.4.1 from 2010-06-29.

Automatic conversion script
Id: cif_fix_enum 1555 2011-01-17 13:19:09Z saulius 
;
_cod_original_cell_volume 2622.52(17)
_cod_original_sg_symbol_H-M 'C2/c '
_cod_database_code 7015372

loop_
_symmetry_equiv_pos_as_xyz
'x, y, z'
'-x, y, -z+1/2'
'x+1/2, y+1/2, z'
'-x+1/2, y+1/2, -z+1/2'
'-x, -y, -z'
'x, -y, z-1/2'
'-x+1/2, -y+1/2, -z'
'x+1/2, -y+1/2, z-1/2'

loop_
_atom_site_label
_atom_site_type_symbol
_atom_site_fract_x
_atom_site_fract_y
_atom_site_fract_z
_atom_site_U_iso_or_equiv
_atom_site_adp_type
_atom_site_occupancy
_atom_site_symmetry_multiplicity
_atom_site_calc_flag
_atom_site_refinement_flags
_atom_site_disorder_assembly
_atom_site_disorder_group
Ni1 Ni 0.0000 0.10888(4) 0.7500 0.03592(13) Uani 1 2 d S . .
S1 S 0.053795(18) 0.30515(6) 0.71259(4) 0.04869(16) Uani 1 1 d . . .
C1 C 0.18284(7) 0.1411(2) 0.59796(14) 0.0366(4) Uani 1 1 d . . .
C10 C 0.27263(7) 0.0578(2) 0.58393(13) 0.0371(4) Uani 1 1 d . . .
C9 C 0.23588(6) 0.1457(2) 0.63905(13) 0.0336(4) Uani 1 1 d . . .
C4 C 0.25570(8) -0.0279(2) 0.49194(15) 0.0479(5) Uani 1 1 d . . .
H4 H 0.2796 -0.0856 0.4563 0.057 Uiso 1 1 calc R . .
C8 C 0.25395(7) 0.2320(2) 0.73075(13) 0.0397(4) Uani 1 1 d . . .
H8 H 0.2304 0.2903 0.7670 0.048 Uiso 1 1 calc R . .
C7 C 0.30516(7) 0.2317(3) 0.76729(15) 0.0457(5) Uani 1 1 d . . .
H7 H 0.3162 0.2912 0.8272 0.055 Uiso 1 1 calc R . .
C5 C 0.32564(7) 0.0583(3) 0.62588(16) 0.0475(5) Uani 1 1 d . . .
H5 H 0.3500 0.0002 0.5916 0.057 Uiso 1 1 calc R . .
C2 C 0.16814(8) 0.0571(2) 0.50763(15) 0.0442(4) Uani 1 1 d . . .
H2 H 0.1334 0.0560 0.4813 0.053 Uiso 1 1 calc R . .
C6 C 0.34119(7) 0.1417(3) 0.71457(16) 0.0486(5) Uani 1 1 d . . .
H6 H 0.3759 0.1395 0.7407 0.058 Uiso 1 1 calc R . .
C3 C 0.20488(8) -0.0273(3) 0.45450(15) 0.0500(5) Uani 1 1 d . . .
H3 H 0.1944 -0.0834 0.3931 0.060 Uiso 1 1 calc R . .
N1 N 0.14543(6) 0.2283(2) 0.65093(14) 0.0466(4) Uani 1 1 d . . .
C11 C 0.09830(7) 0.1607(2) 0.66878(14) 0.0378(4) Uani 1 1 d . . .
N2 N 0.08892(5) -0.0001(2) 0.65059(12) 0.0417(4) Uani 1 1 d . . .
N3 N -0.03745(5) -0.04471(19) 0.83330(11) 0.0371(3) Uani 1 1 d . . .
C12 C -0.01982(7) -0.1769(2) 0.88770(14) 0.0401(4) Uani 1 1 d . . .
C13 C 0.03406(8) -0.2401(3) 0.88203(17) 0.0559(5) Uani 1 1 d . . .
H13A H 0.0330 -0.3502 0.8482 0.084 Uiso 1 1 calc R . .
H13B H 0.0513 -0.2518 0.9500 0.084 Uiso 1 1 calc R . .
H13C H 0.0525 -0.1589 0.8442 0.084 Uiso 1 1 calc R . .
C14 C -0.05122(8) -0.2711(3) 0.95920(16) 0.0544(5) Uani 1 1 d . . .
H14A H -0.0397 -0.2390 1.0286 0.082 Uiso 1 1 calc R . .
H14B H -0.0470 -0.3933 0.9510 0.082 Uiso 1 1 calc R . .
H14C H -0.0871 -0.2413 0.9439 0.082 Uiso 1 1 calc R . .
H1N H 0.1519(7) 0.327(3) 0.6824(14) 0.038(5) Uiso 1 1 d . . .

loop_
_atom_site_aniso_label
_atom_site_aniso_U_11
_atom_site_aniso_U_22
_atom_site_aniso_U_33
_atom_site_aniso_U_23
_atom_site_aniso_U_13
_atom_site_aniso_U_12
Ni1 0.02687(18) 0.03420(19) 0.0467(2) 0.000 0.00393(13) 0.000
S1 0.0357(3) 0.0344(3) 0.0784(4) -0.0055(2) 0.0177(2) -0.00199(18)
C1 0.0360(9) 0.0309(9) 0.0444(10) 0.0029(7) 0.0109(8) -0.0026(7)
C10 0.0428(10) 0.0302(9) 0.0402(10) 0.0051(7) 0.0137(8) 0.0009(7)
C9 0.0364(9) 0.0279(8) 0.0378(9) 0.0050(7) 0.0109(7) -0.0020(7)
C4 0.0595(12) 0.0405(10) 0.0475(11) -0.0014(9) 0.0235(10) 0.0015(9)
C8 0.0411(10) 0.0369(10) 0.0425(10) -0.0011(8) 0.0110(8) -0.0047(8)
C7 0.0453(11) 0.0461(11) 0.0451(11) 0.0036(9) 0.0020(9) -0.0081(9)
C5 0.0397(10) 0.0439(11) 0.0619(13) 0.0090(9) 0.0197(9) 0.0072(8)
C2 0.0444(10) 0.0416(10) 0.0459(11) 0.0023(8) 0.0014(9) -0.0052(8)
C6 0.0341(10) 0.0507(12) 0.0606(13) 0.0150(10) 0.0025(9) -0.0019(8)
C3 0.0685(14) 0.0447(11) 0.0377(11) -0.0053(8) 0.0100(10) -0.0099(10)
N1 0.0339(8) 0.0379(9) 0.0694(11) -0.0131(8) 0.0122(8) -0.0061(7)
C11 0.0287(9) 0.0386(10) 0.0458(10) -0.0007(8) 0.0028(8) -0.0019(7)
N2 0.0307(8) 0.0373(9) 0.0578(10) -0.0023(7) 0.0084(7) -0.0009(6)
N3 0.0281(7) 0.0366(8) 0.0459(9) -0.0014(7) 0.0008(6) 0.0031(6)
C12 0.0400(10) 0.0357(10) 0.0434(10) -0.0020(8) -0.0014(8) 0.0029(8)
C13 0.0464(12) 0.0612(14) 0.0588(13) 0.0094(11) -0.0002(10) 0.0151(10)
C14 0.0551(13) 0.0487(12) 0.0589(13) 0.0122(10) 0.0041(10) 0.0044(10)

loop_
_atom_type_symbol
_atom_type_description
_atom_type_scat_dispersion_real
_atom_type_scat_dispersion_imag
_atom_type_scat_source
C C 0.0033 0.0016 'International Tables Vol C Tables 4.2.6.8 and 6.1.1.4'
H H 0.0000 0.0000 'International Tables Vol C Tables 4.2.6.8 and 6.1.1.4'
N N 0.0061 0.0033 'International Tables Vol C Tables 4.2.6.8 and 6.1.1.4'
S S 0.1246 0.1234 'International Tables Vol C Tables 4.2.6.8 and 6.1.1.4'
Ni Ni 0.3393 1.1124 'International Tables Vol C Tables 4.2.6.8 and 6.1.1.4'

loop_
_geom_angle_atom_site_label_1
_geom_angle_atom_site_label_2
_geom_angle_atom_site_label_3
_geom_angle
_geom_angle_site_symmetry_1
_geom_angle_site_symmetry_3
_geom_angle_publ_flag
N3 Ni1 N3 104.60(8) . 2_556 ?
N3 Ni1 S1 85.88(4) . 2_556 ?
N3 Ni1 S1 159.07(5) 2_556 2_556 ?
N3 Ni1 S1 159.07(5) . . ?
N3 Ni1 S1 85.88(4) 2_556 . ?
S1 Ni1 S1 90.35(3) 2_556 . ?
C11 S1 Ni1 95.21(6) . . ?
C2 C1 N1 120.39(17) . . ?
C2 C1 C9 120.56(16) . . ?
N1 C1 C9 119.04(16) . . ?
C4 C10 C5 122.23(17) . . ?
C4 C10 C9 119.61(17) . . ?
C5 C10 C9 118.15(17) . . ?
C8 C9 C1 123.70(16) . . ?
C8 C9 C10 118.48(16) . . ?
C1 C9 C10 117.82(16) . . ?
C3 C4 C10 120.82(17) . . ?
C7 C8 C9 121.47(17) . . ?
C8 C7 C6 120.14(18) . . ?
C6 C5 C10 121.34(17) . . ?
C1 C2 C3 120.66(18) . . ?
C5 C6 C7 120.39(18) . . ?
C4 C3 C2 120.52(18) . . ?
C11 N1 C1 124.66(16) . . ?
N2 C11 N1 119.48(16) . . ?
N2 C11 S1 124.14(13) . . ?
N1 C11 S1 116.35(14) . . ?
C11 N2 N3 111.81(14) . 2_556 ?
C12 N3 N2 113.08(15) . 2_556 ?
C12 N3 Ni1 128.38(12) . . ?
N2 N3 Ni1 118.05(11) 2_556 . ?
N3 C12 C13 120.49(17) . . ?
N3 C12 C14 122.90(17) . . ?
C13 C12 C14 116.60(17) . . ?

loop_
_geom_bond_atom_site_label_1
_geom_bond_atom_site_label_2
_geom_bond_distance
_geom_bond_site_symmetry_2
_geom_bond_publ_flag
Ni1 N3 1.9440(15) . ?
Ni1 N3 1.9440(15) 2_556 ?
Ni1 S1 2.1552(5) 2_556 ?
Ni1 S1 2.1552(5) . ?
S1 C11 1.7484(18) . ?
C1 C2 1.371(3) . ?
C1 N1 1.423(2) . ?
C1 C9 1.425(2) . ?
C10 C4 1.407(3) . ?
C10 C5 1.427(3) . ?
C10 C9 1.429(2) . ?
C9 C8 1.412(3) . ?
C4 C3 1.358(3) . ?
C8 C7 1.365(2) . ?
C7 C6 1.405(3) . ?
C5 C6 1.355(3) . ?
C2 C3 1.401(3) . ?
N1 C11 1.374(2) . ?
C11 N2 1.285(2) . ?
N2 N3 1.4174(19) 2_556 ?
N3 C12 1.302(2) . ?
N3 N2 1.4174(19) 2_556 ?
C12 C13 1.491(2) . ?
C12 C14 1.496(3) . ?
